data_1558035
loop_
_publ_author_name
'Yu, MingChao'
'Wang, LinLin'
'Wang, LingYang'
'Wu, ZhiYong'

_publ_section_title
;
 2-(2-Ethoxy-2-oxoacetamido)benzoic acid
;
_journal_coeditor_code XU4040
_journal_issue 5
_journal_name_full IUCrData
_journal_page_first x200603
_journal_paper_doi 10.1107/S2414314620006033
_journal_volume 5
_journal_year 2020
_chemical_formula_iupac 'C11 H11 N O5'
_chemical_formula_moiety 'C11 H11 N O5'
_chemical_formula_sum 'C11 H11 N O5'
_chemical_formula_weight 237.21
_chemical_name_systematic
;
2-(2-Ethoxy-2-oxoacetamido)benzoic acid
;
_space_group_crystal_system triclinic
_space_group_IT_number 2
_space_group_name_Hall '-P 1'
_space_group_name_H-M_alt 'P -1'
_atom_sites_solution_hydrogens difmap
_audit_creation_method SHELXL-2014/7
_cell_angle_alpha 106.784(7)
_cell_angle_beta 97.222(7)
_cell_angle_gamma 92.444(8)
_cell_formula_units_Z 2
_cell_length_a 4.8774(13)
_cell_length_b 9.470(3)
_cell_length_c 12.719(3)
_cell_measurement_reflns_used 4983
_cell_measurement_temperature 296(2)
_cell_measurement_theta_max 27.661
_cell_measurement_theta_min 2.382
_cell_volume 556.1(3)
_computing_cell_refinement
;
SAINT (Bruker, 2002)
;
_computing_data_collection
;
SMART (Bruker, 2002)
;
_computing_data_reduction
;
SAINT (Bruker, 2002)
;
_computing_molecular_graphics
;
XP in SHELXTL (Sheldrick, 2008)
;
_computing_publication_material
;
publCIF (Westrip, 2010)
;
_computing_structure_refinement
;
<i>SHELXL2014/7</i> (Sheldrick, 2015)
;
_computing_structure_solution
;
SHELXS97 (Sheldrick, 2008)
;
_diffrn_ambient_temperature 296(2)
_diffrn_measured_fraction_theta_full 0.998
_diffrn_measured_fraction_theta_max 0.979
_diffrn_measurement_device_type 'Bruker APEX area detector'
_diffrn_measurement_method '\w scans'
_diffrn_radiation_type MoK\a
_diffrn_radiation_wavelength 0.71073
_diffrn_reflns_av_R_equivalents 0.0276
_diffrn_reflns_av_unetI/netI 0.0226
_diffrn_reflns_limit_h_max 6
_diffrn_reflns_limit_h_min -6
_diffrn_reflns_limit_k_max 12
_diffrn_reflns_limit_k_min -12
_diffrn_reflns_limit_l_max 16
_diffrn_reflns_limit_l_min -16
_diffrn_reflns_number 8969
_diffrn_reflns_theta_full 25.242
_diffrn_reflns_theta_max 27.668
_diffrn_reflns_theta_min 3.194
_diffrn_source 'fine-focus sealed tube'
_exptl_absorpt_coefficient_mu 0.113
_exptl_absorpt_correction_type multi-scan
_exptl_absorpt_process_details
;
(SADABS; Bruker, 2002)
;
_exptl_crystal_colour 'light yellow'
_exptl_crystal_density_diffrn 1.417
_exptl_crystal_description plate
_exptl_crystal_F_000 248
_exptl_crystal_size_max 0.730
_exptl_crystal_size_mid 0.235
_exptl_crystal_size_min 0.186
_refine_diff_density_max 0.242
_refine_diff_density_min -0.274
_refine_ls_extinction_method none
_refine_ls_goodness_of_fit_ref 1.063
_refine_ls_hydrogen_treatment refall
_refine_ls_matrix_type full
_refine_ls_number_parameters 198
_refine_ls_number_reflns 2557
_refine_ls_number_restraints 0
_refine_ls_restrained_S_all 1.063
_refine_ls_R_factor_all 0.0608
_refine_ls_R_factor_gt 0.0487
_refine_ls_shift/su_max 0.000
_refine_ls_shift/su_mean 0.000
_refine_ls_structure_factor_coef Fsqd
_refine_ls_weighting_details 'w=1/[\s^2^(Fo^2^)+(0.0728P)^2^+0.0917P] where P=(Fo^2^+2Fc^2^)/3'
_refine_ls_weighting_scheme calc
_refine_ls_wR_factor_gt 0.1264
_refine_ls_wR_factor_ref 0.1375
_reflns_number_gt 2016
_reflns_number_total 2557
_reflns_threshold_expression 'I > 2\s(I)'
_cod_data_source_file xu4040sup1.cif
_cod_data_source_block I
_cod_database_code 1558035
_shelx_space_group_comment
;
The symmetry employed for this shelxl refinement is uniquely defined
by the following loop, which should always be used as a source of
symmetry information in preference to the above space-group names.
They are only intended as comments.
;
_shelx_estimated_absorpt_t_min 0.922
_shelx_estimated_absorpt_t_max 0.979

loop_
_space_group_symop_operation_xyz
'x, y, z'
'-x, -y, -z'

loop_
_atom_site_type_symbol
_atom_site_label
_atom_site_fract_x
_atom_site_fract_y
_atom_site_fract_z
_atom_site_U_iso_or_equiv
_atom_site_adp_type
_atom_site_calc_flag
_atom_site_occupancy
_atom_site_disorder_assembly
_atom_site_disorder_group
O O1 0.2576(3) 0.38020(16) 1.03091(9) 0.0681(4) Uani d 1 . .
O O2 0.0551(2) 0.41447(12) 0.87522(8) 0.0535(3) Uani d 1 . .
O O3 0.2481(3) 0.12887(17) 0.50560(9) 0.0830(5) Uani d 1 . .
O O4 -0.2254(3) 0.38059(15) 0.60001(9) 0.0660(4) Uani d 1 . .
O O5 -0.1328(2) 0.27460(13) 0.42790(8) 0.0557(3) Uani d 1 . .
N N1 0.1791(2) 0.24475(13) 0.68396(9) 0.0422(3) Uani d 1 . .
C C1 0.3864(3) 0.23438(16) 0.86482(11) 0.0420(3) Uani d 1 . .
C C2 0.5692(3) 0.1711(2) 0.92768(13) 0.0551(4) Uani d 1 . .
C C3 0.7340(4) 0.0645(2) 0.87854(15) 0.0602(4) Uani d 1 . .
C C4 0.7185(3) 0.01962(18) 0.76469(14) 0.0533(4) Uani d 1 . .
C C5 0.5376(3) 0.07796(17) 0.70010(12) 0.0463(3) Uani d 1 . .
C C6 0.3673(3) 0.18576(15) 0.74833(10) 0.0385(3) Uani d 1 . .
C C7 0.2187(3) 0.35013(17) 0.92252(11) 0.0456(3) Uani d 1 . .
C C8 0.1306(3) 0.21176(16) 0.57239(10) 0.0451(3) Uani d 1 . .
C C9 -0.1000(3) 0.29967(16) 0.53589(11) 0.0446(3) Uani d 1 . .
C C10 -0.3469(4) 0.3514(2) 0.38191(15) 0.0622(5) Uani d 1 . .
C C11 -0.3098(6) 0.3297(3) 0.26382(17) 0.0828(7) Uani d 1 . .
H H1 0.139(5) 0.455(3) 1.061(2) 0.099(8) Uiso d 1 . .
H H1A 0.065(4) 0.311(2) 0.7222(17) 0.070(6) Uiso d 1 . .
H H2 0.581(4) 0.206(2) 1.0049(19) 0.078(6) Uiso d 1 . .
H H3 0.856(4) 0.025(2) 0.9243(18) 0.081(6) Uiso d 1 . .
H H4 0.836(4) -0.0499(19) 0.7304(16) 0.058(5) Uiso d 1 . .
H H5 0.532(4) 0.046(2) 0.6220(16) 0.054(4) Uiso d 1 . .
H H10A -0.321(4) 0.452(2) 0.4258(18) 0.077(6) Uiso d 1 . .
H H10B -0.517(4) 0.307(2) 0.3905(17) 0.075(6) Uiso d 1 . .
H H11A -0.121(6) 0.375(3) 0.260(2) 0.114(9) Uiso d 1 . .
H H11B -0.326(5) 0.229(3) 0.224(2) 0.109(9) Uiso d 1 . .
H H11C -0.457(5) 0.377(3) 0.230(2) 0.096(7) Uiso d 1 . .

loop_
_atom_site_aniso_label
_atom_site_aniso_U_11
_atom_site_aniso_U_22
_atom_site_aniso_U_33
_atom_site_aniso_U_12
_atom_site_aniso_U_13
_atom_site_aniso_U_23
O1 0.0815(8) 0.0954(9) 0.0244(5) 0.0438(7) 0.0077(5) 0.0081(5)
O2 0.0659(7) 0.0677(7) 0.0261(5) 0.0287(5) 0.0102(4) 0.0077(4)
O3 0.1083(10) 0.1073(10) 0.0320(6) 0.0657(9) 0.0163(6) 0.0079(6)
O4 0.0726(8) 0.0869(9) 0.0377(6) 0.0387(6) 0.0092(5) 0.0122(6)
O5 0.0683(7) 0.0699(7) 0.0289(5) 0.0181(5) 0.0034(5) 0.0144(5)
N1 0.0479(6) 0.0527(7) 0.0251(5) 0.0165(5) 0.0087(4) 0.0070(5)
C1 0.0421(7) 0.0520(8) 0.0306(7) 0.0093(6) 0.0066(5) 0.0089(6)
C2 0.0592(9) 0.0720(10) 0.0338(7) 0.0177(7) 0.0036(6) 0.0150(7)
C3 0.0601(10) 0.0710(10) 0.0518(9) 0.0246(8) 0.0020(7) 0.0218(8)
C4 0.0539(9) 0.0549(9) 0.0525(9) 0.0201(7) 0.0124(7) 0.0136(7)
C5 0.0509(8) 0.0510(8) 0.0364(7) 0.0127(6) 0.0110(6) 0.0089(6)
C6 0.0401(6) 0.0452(7) 0.0299(6) 0.0072(5) 0.0073(5) 0.0093(5)
C7 0.0493(8) 0.0588(8) 0.0261(6) 0.0117(6) 0.0062(5) 0.0072(6)
C8 0.0543(8) 0.0521(8) 0.0269(6) 0.0143(6) 0.0090(5) 0.0060(5)
C9 0.0510(8) 0.0505(8) 0.0294(6) 0.0078(6) 0.0043(5) 0.0076(6)
C10 0.0689(11) 0.0728(12) 0.0470(9) 0.0097(9) -0.0051(8) 0.0260(8)
C11 0.1075(18) 0.0977(17) 0.0459(10) 0.0012(14) -0.0099(10) 0.0354(11)

loop_
_atom_type_symbol
_atom_type_description
_atom_type_scat_dispersion_real
_atom_type_scat_dispersion_imag
_atom_type_scat_source
C C 0.0033 0.0016 'International Tables Vol C Tables 4.2.6.8 and 6.1.1.4'
H H 0.0000 0.0000 'International Tables Vol C Tables 4.2.6.8 and 6.1.1.4'
N N 0.0061 0.0033 'International Tables Vol C Tables 4.2.6.8 and 6.1.1.4'
O O 0.0106 0.0060 'International Tables Vol C Tables 4.2.6.8 and 6.1.1.4'

loop_
_geom_angle_atom_site_label_1
_geom_angle_atom_site_label_2
_geom_angle_atom_site_label_3
_geom_angle_site_symmetry_1
_geom_angle_site_symmetry_3
_geom_angle
_geom_angle_publ_flag
C7 O1 H1 . . 108.9(15) ?
C9 O5 C10 . . 116.37(13) ?
C8 N1 C6 . . 128.24(12) ?
C8 N1 H1A . . 115.5(12) ?
C6 N1 H1A . . 116.1(12) ?
C2 C1 C6 . . 119.03(13) ?
C2 C1 C7 . . 118.80(12) ?
C6 C1 C7 . . 122.16(12) ?
C3 C2 C1 . . 121.37(14) ?
C3 C2 H2 . . 121.1(13) ?
C1 C2 H2 . . 117.5(13) ?
C2 C3 C4 . . 119.29(15) ?
C2 C3 H3 . . 118.4(13) ?
C4 C3 H3 . . 122.3(13) ?
C5 C4 C3 . . 120.89(14) ?
C5 C4 H4 . . 119.0(11) ?
C3 C4 H4 . . 120.1(11) ?
C4 C5 C6 . . 120.72(14) ?
C4 C5 H5 . . 119.4(11) ?
C6 C5 H5 . . 119.9(11) ?
N1 C6 C5 . . 121.55(12) ?
N1 C6 C1 . . 119.77(11) ?
C5 C6 C1 . . 118.68(13) ?
O2 C7 O1 . . 121.64(13) ?
O2 C7 C1 . . 124.02(12) ?
O1 C7 C1 . . 114.35(12) ?
O3 C8 N1 . . 127.84(14) ?
O3 C8 C9 . . 121.08(13) ?
N1 C8 C9 . . 111.06(11) ?
O4 C9 O5 . . 126.54(14) ?
O4 C9 C8 . . 122.79(12) ?
O5 C9 C8 . . 110.66(12) ?
O5 C10 C11 . . 106.64(18) ?
O5 C10 H10A . . 106.7(13) ?
C11 C10 H10A . . 113.3(13) ?
O5 C10 H10B . . 105.1(12) ?
C11 C10 H10B . . 113.6(13) ?
H10A C10 H10B . . 110.7(18) ?
C10 C11 H11A . . 109.9(15) ?
C10 C11 H11B . . 111.3(16) ?
H11A C11 H11B . . 109(2) ?
C10 C11 H11C . . 108.4(15) ?
H11A C11 H11C . . 110(2) ?
H11B C11 H11C . . 108(2) ?

loop_
_geom_bond_atom_site_label_1
_geom_bond_atom_site_label_2
_geom_bond_site_symmetry_2
_geom_bond_distance
_geom_bond_publ_flag
O1 C7 . 1.3116(17) ?
O1 H1 . 0.96(3) ?
O2 C7 . 1.2258(17) ?
O3 C8 . 1.2007(18) ?
O4 C9 . 1.1963(18) ?
O5 C9 . 1.3122(16) ?
O5 C10 . 1.456(2) ?
N1 C8 . 1.3493(17) ?
N1 C6 . 1.3944(18) ?
N1 H1A . 0.93(2) ?
C1 C2 . 1.392(2) ?
C1 C6 . 1.4084(18) ?
C1 C7 . 1.474(2) ?
C2 C3 . 1.374(2) ?
C2 H2 . 0.94(2) ?
C3 C4 . 1.377(2) ?
C3 H3 . 0.94(2) ?
C4 C5 . 1.371(2) ?
C4 H4 . 0.939(18) ?
C5 C6 . 1.3955(19) ?
C5 H5 . 0.948(19) ?
C8 C9 . 1.532(2) ?
C10 C11 . 1.491(3) ?
C10 H10A . 0.95(2) ?
C10 H10B . 0.95(2) ?
C11 H11A . 1.01(3) ?
C11 H11B . 0.93(3) ?
C11 H11C . 0.98(3) ?

loop_
_geom_hbond_atom_site_label_D
_geom_hbond_atom_site_label_H
_geom_hbond_atom_site_label_A
_geom_hbond_site_symmetry_A
_geom_hbond_distance_DH
_geom_hbond_distance_HA
_geom_hbond_distance_DA
_geom_hbond_angle_DHA
_geom_hbond_publ_flag
O1 H1 O2 2_567 0.96(3) 1.67(3) 2.6274(16) 176(2) yes
N1 H1A O2 . 0.93(2) 1.92(2) 2.6574(15) 135.1(16) yes
C5 H5 O3 . 0.948(19) 2.230(18) 2.866(2) 123.7(14) yes
C5 H5 O3 2_656 0.948(19) 2.36(2) 3.1107(19) 135.9(14) yes

loop_
_geom_torsion_atom_site_label_1
_geom_torsion_atom_site_label_2
_geom_torsion_atom_site_label_3
_geom_torsion_atom_site_label_4
_geom_torsion_site_symmetry_1
_geom_torsion_site_symmetry_2
_geom_torsion_site_symmetry_3
_geom_torsion_site_symmetry_4
_geom_torsion
_geom_torsion_publ_flag
C6 C1 C2 C3 . . . . 1.2(2) ?
C7 C1 C2 C3 . . . . -178.93(16) ?
C1 C2 C3 C4 . . . . 0.2(3) ?
C2 C3 C4 C5 . . . . -1.2(3) ?
C3 C4 C5 C6 . . . . 0.8(3) ?
C8 N1 C6 C5 . . . . -0.1(2) ?
C8 N1 C6 C1 . . . . -179.63(13) ?
C4 C5 C6 N1 . . . . -178.99(14) ?
C4 C5 C6 C1 . . . . 0.5(2) ?
C2 C1 C6 N1 . . . . 178.03(13) ?
C7 C1 C6 N1 . . . . -1.9(2) ?
C2 C1 C6 C5 . . . . -1.5(2) ?
C7 C1 C6 C5 . . . . 178.62(13) ?
C2 C1 C7 O2 . . . . 178.82(14) ?
C6 C1 C7 O2 . . . . -1.3(2) ?
C2 C1 C7 O1 . . . . -1.2(2) ?
C6 C1 C7 O1 . . . . 178.69(13) ?
C6 N1 C8 O3 . . . . -3.3(3) ?
C6 N1 C8 C9 . . . . 178.43(13) ?
C10 O5 C9 O4 . . . . -1.1(2) ?
C10 O5 C9 C8 . . . . 179.88(14) ?
O3 C8 C9 O4 . . . . 178.26(18) ?
N1 C8 C9 O4 . . . . -3.3(2) ?
O3 C8 C9 O5 . . . . -2.7(2) ?
N1 C8 C9 O5 . . . . 175.70(12) ?
C9 O5 C10 C11 . . . . 169.35(16) ?

_cod_database_fobs_code 1558035
